data_4344830
loop_
_publ_author_name
'Koppaka, Anjaneyulu'
'Yempally, Veeranna'
'Zhu, Lei'
'Fortman, George C.'
'Temprado, Manuel'
'Hoff, Carl D.'
'Captain, Burjor'

_publ_section_title
;
 Synthesis of [Pt(SnBu(t)3)(IBu(t))(\m-H)]2, a Coordinatively Unsaturated
 Dinuclear Compound which Fragments upon Addition of Small Molecules to
 Form Mononuclear Pt-Sn Complexes.
;
_journal_issue 1
_journal_name_full 'Inorganic chemistry'
_journal_page_first 307
_journal_paper_doi 10.1021/acs.inorgchem.5b02441
_journal_volume 55
_journal_year 2015
_chemical_formula_sum 'C25 H52 N2 Pt Sn'
_chemical_formula_weight 694.47
_chemical_name_systematic
; 
 ? 
;
_space_group_IT_number 2
_symmetry_cell_setting triclinic
_symmetry_space_group_name_Hall '-P 1'
_symmetry_space_group_name_H-M 'P -1'
_atom_sites_solution_hydrogens geom
_atom_sites_solution_primary direct
_atom_sites_solution_secondary difmap
_audit_creation_method SHELXL-97
_cell_angle_alpha 96.2210(10)
_cell_angle_beta 93.0120(10)
_cell_angle_gamma 110.3320(10)
_cell_formula_units_Z 2
_cell_length_a 9.3026(3)
_cell_length_b 12.3233(5)
_cell_length_c 14.8142(6)
_cell_measurement_reflns_used 9956
_cell_measurement_temperature 100(2)
_cell_measurement_theta_max 30.49
_cell_measurement_theta_min 2.35
_cell_volume 1575.66(10)
_computing_cell_refinement 'SAINT+  V7.46A (Bruker, 2007)'
_computing_data_collection 'APEX2 v2.2-0 (Bruker, 2007)'
_computing_data_reduction 'SAINT+  V7.46A (Bruker, 2007)'
_computing_molecular_graphics 'XSHELL v4.02 (Bruker, 2000)'
_computing_publication_material 'XCIF v6.12 (Bruker, 2001)'
_computing_structure_refinement 'SHELXL-97 (Sheldrick, 2008)'
_computing_structure_solution 'SHELXS-97 (Sheldrick, 2008)'
_diffrn_ambient_temperature 100(2)
_diffrn_measured_fraction_theta_full 0.994
_diffrn_measured_fraction_theta_max 0.994
_diffrn_measurement_device_type 'Bruker SMART APEX2 CCD diffractometer'
_diffrn_measurement_method 'omega scans'
_diffrn_radiation_monochromator graphite
_diffrn_radiation_source 'fine-focus sealed tube'
_diffrn_radiation_type MoK\a
_diffrn_radiation_wavelength 0.71073
_diffrn_reflns_av_R_equivalents 0.0191
_diffrn_reflns_av_sigmaI/netI 0.0277
_diffrn_reflns_limit_h_max 12
_diffrn_reflns_limit_h_min -12
_diffrn_reflns_limit_k_max 16
_diffrn_reflns_limit_k_min -16
_diffrn_reflns_limit_l_max 19
_diffrn_reflns_limit_l_min -19
_diffrn_reflns_number 16165
_diffrn_reflns_theta_full 28.00
_diffrn_reflns_theta_max 28.00
_diffrn_reflns_theta_min 1.78
_exptl_absorpt_coefficient_mu 5.238
_exptl_absorpt_correction_T_max 0.7461
_exptl_absorpt_correction_T_min 0.5448
_exptl_absorpt_correction_type multi-scan
_exptl_absorpt_process_details '(SADABS 2007/4 Bruker)'
_exptl_crystal_colour yellow
_exptl_crystal_density_diffrn 1.464
_exptl_crystal_density_method 'not measured'
_exptl_crystal_description Block
_exptl_crystal_F_000 688
_exptl_crystal_size_max 0.38
_exptl_crystal_size_mid 0.20
_exptl_crystal_size_min 0.04
_refine_diff_density_max 3.656
_refine_diff_density_min -1.070
_refine_diff_density_rms 0.197
_refine_ls_extinction_method none
_refine_ls_goodness_of_fit_ref 1.106
_refine_ls_hydrogen_treatment mixed
_refine_ls_matrix_type full
_refine_ls_number_parameters 281
_refine_ls_number_reflns 7582
_refine_ls_number_restraints 1
_refine_ls_restrained_S_all 1.106
_refine_ls_R_factor_all 0.0319
_refine_ls_R_factor_gt 0.0295
_refine_ls_shift/su_max 0.001
_refine_ls_shift/su_mean 0.000
_refine_ls_structure_factor_coef Fsqd
_refine_ls_weighting_details 'calc w=1/[\s^2^(Fo^2^)+(0.0590P)^2^+4.3541P] where P=(Fo^2^+2Fc^2^)/3'
_refine_ls_weighting_scheme calc
_refine_ls_wR_factor_gt 0.0984
_refine_ls_wR_factor_ref 0.0997
_reflns_number_gt 7094
_reflns_number_total 7582
_reflns_threshold_expression >2sigma(I)
_cod_data_source_file ic5b02441_si_002.cif
_cod_data_source_block collect_8
_cod_depositor_comments
;
The following automatic conversions were performed:

'_symmetry_cell_setting' value 'Triclinic' changed to 'triclinic'
according to
/usr/data/users/saulius/crontab/automatic-downloads/current/ACS/lib/dictionaries/cif_core.dic
dictionary named 'cif_core.dic' version 2.4.2 from 2011-04-26.

Automatic conversion script
Id: cif_fix_values 4268 2015-11-12 08:31:59Z antanas 
;
_cod_original_sg_symbol_H-M P-1
_cod_database_code 4344830

loop_
_symmetry_equiv_pos_as_xyz
'x, y, z'
'-x, -y, -z'

loop_
_atom_site_label
_atom_site_type_symbol
_atom_site_fract_x
_atom_site_fract_y
_atom_site_fract_z
_atom_site_U_iso_or_equiv
_atom_site_adp_type
_atom_site_occupancy
_atom_site_symmetry_multiplicity
_atom_site_calc_flag
_atom_site_refinement_flags
Pt1 Pt 0.178020(19) 0.714474(14) 0.318518(11) 0.01500(7) Uani 1 1 d D
Sn1 Sn 0.29342(3) 0.90879(3) 0.24650(2) 0.01519(8) Uani 1 1 d .
N1 N -0.1378(5) 0.5332(4) 0.3504(3) 0.0227(9) Uani 1 1 d .
N2 N -0.0076(5) 0.4503(4) 0.2702(3) 0.0238(9) Uani 1 1 d .
C1 C -0.0015(6) 0.5552(4) 0.3120(3) 0.0193(9) Uani 1 1 d .
C2 C -0.2254(7) 0.4154(5) 0.3323(4) 0.0333(13) Uani 1 1 d .
H2 H -0.3222 0.3788 0.3512 0.040 Uiso 1 1 calc R
C3 C -0.1451(7) 0.3640(5) 0.2827(4) 0.0361(14) Uani 1 1 d .
H3 H -0.1758 0.2850 0.2607 0.043 Uiso 1 1 calc R
C4 C -0.1919(6) 0.6212(5) 0.4019(4) 0.0279(11) Uani 1 1 d .
C5 C -0.1954(10) 0.7117(7) 0.3417(6) 0.056(2) Uani 1 1 d .
H5A H -0.2235 0.7710 0.3757 0.085 Uiso 1 1 calc R
H5B H -0.2696 0.6752 0.2899 0.085 Uiso 1 1 calc R
H5C H -0.0954 0.7465 0.3213 0.085 Uiso 1 1 calc R
C6 C -0.0918(8) 0.6709(8) 0.4900(6) 0.059(2) Uani 1 1 d .
H6A H -0.0906 0.6085 0.5232 0.088 Uiso 1 1 calc R
H6B H -0.1319 0.7217 0.5257 0.088 Uiso 1 1 calc R
H6C H 0.0111 0.7143 0.4774 0.088 Uiso 1 1 calc R
C7 C -0.3567(7) 0.5615(7) 0.4237(5) 0.0438(16) Uani 1 1 d .
H7A H -0.3605 0.5014 0.4607 0.066 Uiso 1 1 calc R
H7B H -0.4220 0.5274 0.3679 0.066 Uiso 1 1 calc R
H7C H -0.3916 0.6179 0.4562 0.066 Uiso 1 1 calc R
C8 C 0.1019(7) 0.4277(5) 0.2048(4) 0.0302(12) Uani 1 1 d .
C9 C 0.0673(8) 0.2963(5) 0.1878(5) 0.0404(15) Uani 1 1 d .
H9A H 0.0785 0.2682 0.2447 0.061 Uiso 1 1 calc R
H9B H 0.1380 0.2807 0.1480 0.061 Uiso 1 1 calc R
H9C H -0.0362 0.2574 0.1599 0.061 Uiso 1 1 calc R
C10 C 0.0747(9) 0.4742(6) 0.1165(4) 0.0404(15) Uani 1 1 d .
H10A H -0.0315 0.4374 0.0929 0.061 Uiso 1 1 calc R
H10B H 0.1388 0.4572 0.0725 0.061 Uiso 1 1 calc R
H10C H 0.0998 0.5571 0.1285 0.061 Uiso 1 1 calc R
C11 C 0.2687(7) 0.4865(6) 0.2460(5) 0.0414(16) Uani 1 1 d .
H11A H 0.2921 0.5691 0.2596 0.062 Uiso 1 1 calc R
H11B H 0.3360 0.4720 0.2032 0.062 Uiso 1 1 calc R
H11C H 0.2828 0.4553 0.3010 0.062 Uiso 1 1 calc R
C12 C 0.2798(6) 0.6776(5) 0.4406(4) 0.0255(11) Uani 1 1 d .
H12A H 0.2267 0.6797 0.4951 0.031 Uiso 1 1 calc R
H12B H 0.3190 0.6142 0.4332 0.031 Uiso 1 1 calc R
C13 C 0.3760(6) 0.7863(5) 0.4187(4) 0.0262(11) Uani 1 1 d .
H13A H 0.4743 0.7896 0.3978 0.031 Uiso 1 1 calc R
H13B H 0.3820 0.8550 0.4597 0.031 Uiso 1 1 calc R
C14 C 0.2436(6) 1.0520(4) 0.3282(4) 0.0212(10) Uani 1 1 d .
C15 C 0.0745(6) 1.0379(5) 0.3050(4) 0.0278(11) Uani 1 1 d .
H15A H 0.0086 0.9622 0.3163 0.042 Uiso 1 1 calc R
H15B H 0.0582 1.0456 0.2419 0.042 Uiso 1 1 calc R
H15C H 0.0509 1.0971 0.3423 0.042 Uiso 1 1 calc R
C16 C 0.2692(7) 1.0446(5) 0.4285(4) 0.0308(12) Uani 1 1 d .
H16A H 0.3761 1.0587 0.4445 0.046 Uiso 1 1 calc R
H16B H 0.2081 0.9682 0.4411 0.046 Uiso 1 1 calc R
H16C H 0.2396 1.1022 0.4637 0.046 Uiso 1 1 calc R
C17 C 0.3444(7) 1.1729(5) 0.3094(4) 0.0308(12) Uani 1 1 d .
H17A H 0.3192 1.2313 0.3466 0.046 Uiso 1 1 calc R
H17B H 0.3267 1.1798 0.2462 0.046 Uiso 1 1 calc R
H17C H 0.4508 1.1838 0.3235 0.046 Uiso 1 1 calc R
C18 C 0.5483(6) 0.9657(5) 0.2384(4) 0.0228(10) Uani 1 1 d .
C19 C 0.6377(6) 1.0249(5) 0.3320(4) 0.0276(11) Uani 1 1 d .
H19A H 0.6040 0.9731 0.3768 0.041 Uiso 1 1 calc R
H19B H 0.6187 1.0957 0.3496 0.041 Uiso 1 1 calc R
H19C H 0.7459 1.0429 0.3277 0.041 Uiso 1 1 calc R
C20 C 0.6028(6) 1.0522(5) 0.1697(4) 0.0288(11) Uani 1 1 d .
H20A H 0.7120 1.0731 0.1675 0.043 Uiso 1 1 calc R
H20B H 0.5798 1.1210 0.1882 0.043 Uiso 1 1 calc R
H20C H 0.5510 1.0167 0.1104 0.043 Uiso 1 1 calc R
C21 C 0.5878(6) 0.8573(5) 0.2086(4) 0.0292(12) Uani 1 1 d .
H21A H 0.5340 0.8204 0.1500 0.044 Uiso 1 1 calc R
H21B H 0.5575 0.8036 0.2525 0.044 Uiso 1 1 calc R
H21C H 0.6968 0.8799 0.2047 0.044 Uiso 1 1 calc R
C22 C 0.1896(6) 0.8936(5) 0.1036(4) 0.0240(10) Uani 1 1 d .
C23 C 0.2244(7) 1.0127(5) 0.0694(4) 0.0318(12) Uani 1 1 d .
H23A H 0.1792 1.0013 0.0077 0.048 Uiso 1 1 calc R
H23B H 0.3338 1.0517 0.0716 0.048 Uiso 1 1 calc R
H23C H 0.1818 1.0596 0.1076 0.048 Uiso 1 1 calc R
C24 C 0.2558(7) 0.8175(5) 0.0418(4) 0.0287(11) Uani 1 1 d .
H24A H 0.2051 0.8022 -0.0188 0.043 Uiso 1 1 calc R
H24B H 0.2394 0.7451 0.0654 0.043 Uiso 1 1 calc R
H24C H 0.3643 0.8580 0.0403 0.043 Uiso 1 1 calc R
C25 C 0.0142(6) 0.8318(5) 0.0968(4) 0.0307(12) Uani 1 1 d .
H25A H -0.0292 0.8757 0.1372 0.046 Uiso 1 1 calc R
H25B H -0.0096 0.7548 0.1135 0.046 Uiso 1 1 calc R
H25C H -0.0284 0.8263 0.0353 0.046 Uiso 1 1 calc R
H1 H 0.097(8) 0.710(7) 0.220(3) 0.05(2) Uiso 1 1 d D

loop_
_atom_site_aniso_label
_atom_site_aniso_U_11
_atom_site_aniso_U_22
_atom_site_aniso_U_33
_atom_site_aniso_U_23
_atom_site_aniso_U_13
_atom_site_aniso_U_12
Pt1 0.01335(10) 0.01327(10) 0.01695(10) 0.00215(6) 0.00142(6) 0.00293(7)
Sn1 0.01331(15) 0.01311(15) 0.01691(16) 0.00168(11) 0.00068(11) 0.00209(11)
N1 0.0157(19) 0.020(2) 0.027(2) 0.0099(17) -0.0010(16) -0.0009(16)
N2 0.025(2) 0.0160(19) 0.024(2) 0.0018(16) -0.0056(17) 0.0016(17)
C1 0.018(2) 0.016(2) 0.023(2) 0.0076(18) -0.0028(18) 0.0037(18)
C2 0.025(3) 0.025(3) 0.038(3) 0.012(2) -0.001(2) -0.006(2)
C3 0.036(3) 0.019(3) 0.039(3) 0.005(2) -0.007(3) -0.008(2)
C4 0.020(2) 0.033(3) 0.035(3) 0.015(2) 0.010(2) 0.011(2)
C5 0.064(5) 0.053(4) 0.083(6) 0.045(4) 0.051(5) 0.042(4)
C6 0.033(4) 0.083(6) 0.057(5) -0.026(4) 0.000(3) 0.027(4)
C7 0.024(3) 0.053(4) 0.060(4) 0.026(4) 0.019(3) 0.015(3)
C8 0.036(3) 0.023(3) 0.031(3) -0.001(2) -0.004(2) 0.012(2)
C9 0.055(4) 0.023(3) 0.041(4) -0.008(3) -0.013(3) 0.017(3)
C10 0.062(4) 0.033(3) 0.031(3) 0.002(3) 0.008(3) 0.023(3)
C11 0.032(3) 0.032(3) 0.055(4) -0.014(3) 0.004(3) 0.012(3)
C12 0.026(3) 0.032(3) 0.022(2) 0.009(2) 0.000(2) 0.012(2)
C13 0.022(2) 0.028(3) 0.025(3) 0.001(2) -0.006(2) 0.007(2)
C14 0.018(2) 0.016(2) 0.028(3) -0.0026(19) 0.0009(19) 0.0056(18)
C15 0.024(3) 0.021(2) 0.040(3) 0.003(2) 0.001(2) 0.010(2)
C16 0.033(3) 0.026(3) 0.031(3) -0.007(2) -0.003(2) 0.012(2)
C17 0.027(3) 0.015(2) 0.048(3) 0.000(2) 0.003(2) 0.004(2)
C18 0.016(2) 0.023(2) 0.027(3) 0.003(2) 0.0058(19) 0.0041(19)
C19 0.015(2) 0.029(3) 0.034(3) 0.005(2) 0.000(2) 0.002(2)
C20 0.021(2) 0.029(3) 0.031(3) 0.007(2) 0.008(2) 0.001(2)
C21 0.022(3) 0.029(3) 0.038(3) 0.005(2) 0.009(2) 0.011(2)
C22 0.025(3) 0.022(2) 0.021(2) 0.0066(19) -0.0014(19) 0.003(2)
C23 0.038(3) 0.026(3) 0.029(3) 0.013(2) -0.003(2) 0.007(2)
C24 0.038(3) 0.027(3) 0.018(2) 0.001(2) 0.002(2) 0.007(2)
C25 0.025(3) 0.035(3) 0.026(3) 0.007(2) -0.007(2) 0.004(2)

loop_
_atom_type_symbol
_atom_type_description
_atom_type_scat_dispersion_real
_atom_type_scat_dispersion_imag
_atom_type_scat_source
C C 0.0033 0.0016 'International Tables Vol C Tables 4.2.6.8 and 6.1.1.4'
H H 0.0000 0.0000 'International Tables Vol C Tables 4.2.6.8 and 6.1.1.4'
N N 0.0061 0.0033 'International Tables Vol C Tables 4.2.6.8 and 6.1.1.4'
Sn Sn -0.6537 1.4246 'International Tables Vol C Tables 4.2.6.8 and 6.1.1.4'
Pt Pt -1.7033 8.3905 'International Tables Vol C Tables 4.2.6.8 and 6.1.1.4'

loop_
_geom_angle_atom_site_label_1
_geom_angle_atom_site_label_2
_geom_angle_atom_site_label_3
_geom_angle
C1 Pt1 C12 89.23(19)
C1 Pt1 C13 127.33(19)
C12 Pt1 C13 38.1(2)
C1 Pt1 Sn1 146.57(13)
C12 Pt1 Sn1 124.15(15)
C13 Pt1 Sn1 86.08(15)
C14 Sn1 C18 108.32(19)
C14 Sn1 C22 106.8(2)
C18 Sn1 C22 105.7(2)
C14 Sn1 Pt1 109.56(14)
C18 Sn1 Pt1 113.72(14)
C22 Sn1 Pt1 112.33(13)
C1 N1 C2 109.9(5)
C1 N1 C4 126.8(4)
C2 N1 C4 123.2(5)
C1 N2 C3 110.3(5)
C1 N2 C8 126.9(4)
C3 N2 C8 122.0(5)
N2 C1 N1 105.1(4)
N2 C1 Pt1 127.3(4)
N1 C1 Pt1 127.5(4)
C3 C2 N1 107.3(5)
C2 C3 N2 107.3(5)
C6 C4 N1 109.2(5)
C6 C4 C5 113.9(7)
N1 C4 C5 109.2(5)
C6 C4 C7 108.4(6)
N1 C4 C7 109.5(5)
C5 C4 C7 106.6(5)
N2 C8 C11 110.9(5)
N2 C8 C9 108.4(5)
C11 C8 C9 107.8(5)
N2 C8 C10 107.7(5)
C11 C8 C10 111.1(6)
C9 C8 C10 110.9(5)
C13 C12 Pt1 71.0(3)
C12 C13 Pt1 70.9(3)
C16 C14 C17 108.6(4)
C16 C14 C15 108.9(5)
C17 C14 C15 108.0(4)
C16 C14 Sn1 109.4(3)
C17 C14 Sn1 112.8(4)
C15 C14 Sn1 109.1(3)
C20 C18 C21 108.7(4)
C20 C18 C19 107.7(4)
C21 C18 C19 108.8(5)
C20 C18 Sn1 112.1(4)
C21 C18 Sn1 108.2(3)
C19 C18 Sn1 111.2(3)
C25 C22 C23 108.3(5)
C25 C22 C24 108.0(5)
C23 C22 C24 109.6(5)
C25 C22 Sn1 110.6(3)
C23 C22 Sn1 112.8(4)
C24 C22 Sn1 107.4(3)

loop_
_geom_bond_atom_site_label_1
_geom_bond_atom_site_label_2
_geom_bond_distance
Pt1 C1 2.078(5)
Pt1 C12 2.161(5)
Pt1 C13 2.162(5)
Pt1 Sn1 2.6292(4)
Sn1 C14 2.227(5)
Sn1 C18 2.241(5)
Sn1 C22 2.241(5)
N1 C1 1.369(7)
N1 C2 1.383(7)
N1 C4 1.501(7)
N2 C1 1.352(7)
N2 C3 1.387(7)
N2 C8 1.515(8)
C2 C3 1.336(10)
C4 C6 1.499(10)
C4 C5 1.509(8)
C4 C7 1.522(8)
C8 C11 1.526(9)
C8 C9 1.527(8)
C8 C10 1.527(9)
C12 C13 1.411(8)
C14 C16 1.510(8)
C14 C17 1.524(7)
C14 C15 1.538(7)
C18 C20 1.530(7)
C18 C21 1.532(7)
C18 C19 1.543(7)
C22 C25 1.535(7)
C22 C23 1.538(7)
C22 C24 1.539(8)
